data_7001734
loop_
_publ_author_name
'Stefankiewicz, Artur R.'
'Rogez, Guillaume'
'Harrowfield, Jack'
'Drillon, Marc'
'Lehn, Jean-Marie'

_publ_section_title
;
 Structural features directing the specificity and functionality of
 metallo-supramolecular grid-type architectures
;
_journal_issue 29
_journal_name_full 'Dalton Transactions'
_journal_page_first 5787
_journal_paper_doi 10.1039/b902262g
_journal_year 2009
_chemical_formula_moiety 'C23 H22 Br N O S'
_chemical_formula_sum 'C23 H22 Br N O S'
_chemical_formula_weight 440.39
_chemical_name_systematic
;
?
;
_space_group_IT_number 14
_symmetry_cell_setting monoclinic
_symmetry_space_group_name_Hall '-P 2yn'
_symmetry_space_group_name_H-M 'P 1 21/n 1'
_atom_sites_solution_hydrogens geom
_atom_sites_solution_primary direct
_atom_sites_solution_secondary difmap
_audit_creation_method SHELXL-97
_cell_angle_alpha 90.00
_cell_angle_beta 112.68(3)
_cell_angle_gamma 90.00
_cell_formula_units_Z 4
_cell_length_a 7.1365(14)
_cell_length_b 33.713(7)
_cell_length_c 9.1192(18)
_cell_measurement_reflns_used 14699
_cell_measurement_temperature 173(2)
_cell_measurement_theta_max 27.5
_cell_measurement_theta_min 2.5
_cell_volume 2024.4(8)
_computing_cell_refinement 'HKL DENZO'
_computing_data_collection 'Nonius COLLECT'
_computing_data_reduction 'HKL DENZO and SCALEPACK'
_computing_structure_refinement 'SHELXL-97 (Sheldrick, 1997)'
_computing_structure_solution 'SHELXS-97 (Sheldrick, 1990)'
_diffrn_ambient_temperature 173(2)
_diffrn_measured_fraction_theta_full 0.985
_diffrn_measured_fraction_theta_max 0.985
_diffrn_measurement_device_type 'Nonius KappaCCD diffractometer'
_diffrn_measurement_method '\f and \w scans'
_diffrn_radiation_monochromator graphite
_diffrn_radiation_source 'fine-focus sealed tube'
_diffrn_radiation_type MoK\a
_diffrn_radiation_wavelength 0.71073
_diffrn_reflns_av_R_equivalents 0.0000
_diffrn_reflns_av_sigmaI/netI 0.0331
_diffrn_reflns_limit_h_max 8
_diffrn_reflns_limit_h_min 0
_diffrn_reflns_limit_k_max 40
_diffrn_reflns_limit_k_min 0
_diffrn_reflns_limit_l_max 10
_diffrn_reflns_limit_l_min -10
_diffrn_reflns_number 3523
_diffrn_reflns_theta_full 25.00
_diffrn_reflns_theta_max 25.00
_diffrn_reflns_theta_min 5.71
_diffrn_standards_number 0
_exptl_absorpt_coefficient_mu 2.146
_exptl_absorpt_correction_T_max 0.8140
_exptl_absorpt_correction_T_min 0.4806
_exptl_absorpt_correction_type gaussian
_exptl_crystal_colour colourless
_exptl_crystal_density_diffrn 1.445
_exptl_crystal_density_method 'not measured'
_exptl_crystal_description plate
_exptl_crystal_F_000 904
_exptl_crystal_size_max 0.40
_exptl_crystal_size_mid 0.40
_exptl_crystal_size_min 0.10
_refine_diff_density_max 0.822
_refine_diff_density_min -0.894
_refine_diff_density_rms 0.068
_refine_ls_extinction_method none
_refine_ls_goodness_of_fit_ref 1.087
_refine_ls_hydrogen_treatment constr
_refine_ls_matrix_type full
_refine_ls_number_parameters 244
_refine_ls_number_reflns 3523
_refine_ls_number_restraints 0
_refine_ls_restrained_S_all 1.087
_refine_ls_R_factor_all 0.0655
_refine_ls_R_factor_gt 0.0522
_refine_ls_shift/su_max 0.000
_refine_ls_shift/su_mean 0.000
_refine_ls_structure_factor_coef Fsqd
_refine_ls_weighting_details 'calc w=1/[\s^2^(Fo^2^)+(0.0250P)^2^+5.0541P] where P=(Fo^2^+2Fc^2^)/3'
_refine_ls_weighting_scheme calc
_refine_ls_wR_factor_gt 0.1058
_refine_ls_wR_factor_ref 0.1148
_reflns_number_gt 2964
_reflns_number_total 3523
_reflns_threshold_expression I>2\s(I)
_cod_data_source_file b902262g.txt
_cod_data_source_block ext061
_cod_original_cell_volume 2024.3(7)
_cod_original_sg_symbol_H-M 'P 2(1)/n'
_cod_database_code 7001734

loop_
_symmetry_equiv_pos_as_xyz
'x, y, z'
'-x+1/2, y+1/2, -z+1/2'
'-x, -y, -z'
'x-1/2, -y-1/2, z-1/2'

loop_
_atom_site_label
_atom_site_type_symbol
_atom_site_fract_x
_atom_site_fract_y
_atom_site_fract_z
_atom_site_U_iso_or_equiv
_atom_site_adp_type
_atom_site_occupancy
_atom_site_symmetry_multiplicity
_atom_site_calc_flag
_atom_site_refinement_flags
_atom_site_disorder_assembly
_atom_site_disorder_group
Br1 Br 0.24413(8) 0.236438(14) 0.14880(7) 0.0649(2) Uani 1 1 d . . .
C2 C 0.0004(6) 0.22133(12) 0.1804(6) 0.0449(10) Uani 1 1 d . . .
H2A H -0.1128 0.2173 0.0764 0.054 Uiso 1 1 calc R . .
H2B H 0.0236 0.1962 0.2410 0.054 Uiso 1 1 calc R . .
C3 C -0.0525(6) 0.25394(11) 0.2709(5) 0.0344(9) Uani 1 1 d . . .
O3 O 0.0378(4) 0.25728(8) 0.4161(3) 0.0434(7) Uani 1 1 d . . .
N4 N -0.1969(4) 0.27870(9) 0.1841(4) 0.0316(7) Uani 1 1 d . . .
H4A H -0.2533 0.2749 0.0808 0.038 Uiso 1 1 calc R . .
C5 C -0.2665(5) 0.31187(10) 0.2513(5) 0.0312(8) Uani 1 1 d . . .
H5A H -0.2346 0.3065 0.3652 0.037 Uiso 1 1 calc R . .
H5B H -0.4159 0.3140 0.1972 0.037 Uiso 1 1 calc R . .
C6 C -0.1715(5) 0.35121(11) 0.2363(5) 0.0316(8) Uani 1 1 d . . .
H6A H -0.2424 0.3732 0.2653 0.038 Uiso 1 1 calc R . .
H6B H -0.1854 0.3552 0.1250 0.038 Uiso 1 1 calc R . .
S7 S 0.09628(13) 0.35123(3) 0.36760(11) 0.0283(2) Uani 1 1 d . . .
C8 C 0.1977(5) 0.39527(10) 0.3002(4) 0.0252(7) Uani 1 1 d . . .
C9 C 0.2455(5) 0.38619(10) 0.1518(4) 0.0271(8) Uani 1 1 d . . .
C10 C 0.3664(5) 0.41283(11) 0.1108(4) 0.0314(8) Uani 1 1 d . . .
H10A H 0.4190 0.4355 0.1753 0.038 Uiso 1 1 calc R . .
C11 C 0.4115(6) 0.40680(12) -0.0233(5) 0.0383(9) Uani 1 1 d . . .
H11A H 0.4939 0.4254 -0.0494 0.046 Uiso 1 1 calc R . .
C12 C 0.3367(6) 0.37396(13) -0.1179(5) 0.0423(10) Uani 1 1 d . . .
H12A H 0.3651 0.3701 -0.2105 0.051 Uiso 1 1 calc R . .
C13 C 0.2200(6) 0.34674(13) -0.0774(5) 0.0416(10) Uani 1 1 d . . .
H13A H 0.1697 0.3239 -0.1414 0.050 Uiso 1 1 calc R . .
C14 C 0.1757(5) 0.35271(11) 0.0577(4) 0.0321(8) Uani 1 1 d . . .
H14A H 0.0970 0.3336 0.0854 0.039 Uiso 1 1 calc R . .
C15 C 0.3987(5) 0.40326(10) 0.4420(4) 0.0273(7) Uani 1 1 d . . .
C16 C 0.4458(6) 0.43879(11) 0.5237(4) 0.0333(8) Uani 1 1 d . . .
H16A H 0.3510 0.4600 0.4926 0.040 Uiso 1 1 calc R . .
C17 C 0.6311(6) 0.44382(12) 0.6514(5) 0.0404(9) Uani 1 1 d . . .
H17A H 0.6608 0.4683 0.7071 0.049 Uiso 1 1 calc R . .
C18 C 0.7717(6) 0.41346(13) 0.6973(5) 0.0407(10) Uani 1 1 d . . .
H18A H 0.8981 0.4170 0.7840 0.049 Uiso 1 1 calc R . .
C19 C 0.7273(6) 0.37776(12) 0.6162(4) 0.0371(9) Uani 1 1 d . . .
H19A H 0.8229 0.3567 0.6471 0.045 Uiso 1 1 calc R . .
C20 C 0.5432(5) 0.37294(11) 0.4898(4) 0.0314(8) Uani 1 1 d . . .
H20A H 0.5144 0.3484 0.4341 0.038 Uiso 1 1 calc R . .
C21 C 0.0446(5) 0.42949(10) 0.2701(4) 0.0273(8) Uani 1 1 d . . .
C22 C -0.0268(5) 0.45106(11) 0.1299(4) 0.0332(8) Uani 1 1 d . . .
H22A H 0.0176 0.4444 0.0473 0.040 Uiso 1 1 calc R . .
C23 C -0.1624(6) 0.48229(12) 0.1079(5) 0.0390(9) Uani 1 1 d . . .
H23A H -0.2085 0.4968 0.0111 0.047 Uiso 1 1 calc R . .
C24 C -0.2303(6) 0.49236(11) 0.2256(5) 0.0395(9) Uani 1 1 d . . .
H24A H -0.3218 0.5139 0.2113 0.047 Uiso 1 1 calc R . .
C25 C -0.1627(6) 0.47056(11) 0.3650(5) 0.0358(9) Uani 1 1 d . . .
H25A H -0.2099 0.4769 0.4463 0.043 Uiso 1 1 calc R . .
C26 C -0.0277(5) 0.43974(10) 0.3870(5) 0.0321(8) Uani 1 1 d . . .
H26A H 0.0170 0.4252 0.4837 0.039 Uiso 1 1 calc R . .

loop_
_atom_site_aniso_label
_atom_site_aniso_U_11
_atom_site_aniso_U_22
_atom_site_aniso_U_33
_atom_site_aniso_U_23
_atom_site_aniso_U_13
_atom_site_aniso_U_12
Br1 0.0683(4) 0.0440(3) 0.1023(5) -0.0124(3) 0.0550(3) -0.0032(2)
C2 0.042(2) 0.030(2) 0.060(3) -0.0066(19) 0.017(2) -0.0027(18)
C3 0.0309(19) 0.0272(19) 0.040(2) -0.0023(17) 0.0087(17) -0.0041(16)
O3 0.0443(16) 0.0429(16) 0.0345(16) 0.0046(13) 0.0056(13) 0.0092(13)
N4 0.0295(16) 0.0309(16) 0.0270(16) -0.0028(13) 0.0026(13) 0.0015(13)
C5 0.0228(17) 0.033(2) 0.036(2) 0.0015(16) 0.0103(16) -0.0008(15)
C6 0.0225(17) 0.0311(19) 0.039(2) 0.0030(16) 0.0090(16) 0.0014(15)
S7 0.0232(4) 0.0256(4) 0.0341(5) 0.0031(4) 0.0088(4) 0.0003(3)
C8 0.0244(17) 0.0234(17) 0.0284(18) -0.0011(14) 0.0108(15) -0.0016(14)
C9 0.0232(17) 0.0269(18) 0.0284(18) 0.0035(15) 0.0067(15) 0.0078(14)
C10 0.0269(18) 0.034(2) 0.033(2) 0.0013(16) 0.0105(16) 0.0043(15)
C11 0.031(2) 0.047(2) 0.039(2) 0.0107(19) 0.0159(18) 0.0111(17)
C12 0.042(2) 0.053(3) 0.033(2) 0.0020(19) 0.0169(19) 0.017(2)
C13 0.039(2) 0.045(2) 0.035(2) -0.0099(18) 0.0072(18) 0.0100(19)
C14 0.0321(19) 0.0273(19) 0.036(2) -0.0010(16) 0.0114(17) 0.0043(15)
C15 0.0254(17) 0.0292(18) 0.0277(18) 0.0009(15) 0.0107(15) -0.0004(14)
C16 0.0318(19) 0.033(2) 0.034(2) -0.0018(16) 0.0112(17) 0.0002(16)
C17 0.043(2) 0.042(2) 0.036(2) -0.0143(18) 0.0159(19) -0.0071(18)
C18 0.030(2) 0.055(3) 0.033(2) -0.0019(19) 0.0076(17) -0.0040(18)
C19 0.0290(19) 0.043(2) 0.036(2) 0.0037(18) 0.0089(17) 0.0031(17)
C20 0.0301(19) 0.0299(19) 0.034(2) -0.0014(16) 0.0118(16) 0.0006(15)
C21 0.0225(17) 0.0256(18) 0.033(2) -0.0019(15) 0.0095(15) -0.0016(14)
C22 0.0309(19) 0.033(2) 0.035(2) -0.0006(16) 0.0125(17) 0.0018(16)
C23 0.036(2) 0.036(2) 0.043(2) 0.0085(18) 0.0133(18) 0.0084(17)
C24 0.035(2) 0.029(2) 0.056(3) -0.0007(18) 0.020(2) 0.0074(16)
C25 0.033(2) 0.032(2) 0.049(2) -0.0049(18) 0.0219(18) -0.0003(16)
C26 0.0328(19) 0.0279(19) 0.038(2) -0.0001(16) 0.0157(17) 0.0000(15)

loop_
_atom_type_symbol
_atom_type_description
_atom_type_scat_dispersion_real
_atom_type_scat_dispersion_imag
_atom_type_scat_source
C C 0.0033 0.0016 'International Tables Vol C Tables 4.2.6.8 and 6.1.1.4'
H H 0.0000 0.0000 'International Tables Vol C Tables 4.2.6.8 and 6.1.1.4'
N N 0.0061 0.0033 'International Tables Vol C Tables 4.2.6.8 and 6.1.1.4'
S S 0.1246 0.1234 'International Tables Vol C Tables 4.2.6.8 and 6.1.1.4'
Br Br -0.2901 2.4595 'International Tables Vol C Tables 4.2.6.8 and 6.1.1.4'
O O 0.0106 0.0060 'International Tables Vol C Tables 4.2.6.8 and 6.1.1.4'

loop_
_geom_angle_atom_site_label_1
_geom_angle_atom_site_label_2
_geom_angle_atom_site_label_3
_geom_angle
_geom_angle_site_symmetry_1
_geom_angle_site_symmetry_3
_geom_angle_publ_flag
Br1 C2 H2A 110.0 . . ?
Br1 C2 H2B 110.0 . . ?
Br1 C2 C3 108.6(3) . . ?
H2A C2 H2B 108.4 . . ?
H2A C2 C3 110.0 . . ?
H2B C2 C3 110.0 . . ?
C2 C3 O3 121.1(4) . . ?
C2 C3 N4 115.7(3) . . ?
O3 C3 N4 123.2(4) . . ?
C3 N4 H4A 118.4 . . ?
C3 N4 C5 123.2(3) . . ?
H4A N4 C5 118.4 . . ?
N4 C5 H5A 108.9 . . ?
N4 C5 H5B 108.9 . . ?
N4 C5 C6 113.4(3) . . ?
H5A C5 H5B 107.7 . . ?
H5A C5 C6 108.9 . . ?
H5B C5 C6 108.9 . . ?
C5 C6 H6A 109.8 . . ?
C5 C6 H6B 109.8 . . ?
C5 C6 S7 109.4(2) . . ?
H6A C6 H6B 108.2 . . ?
H6A C6 S7 109.8 . . ?
H6B C6 S7 109.8 . . ?
C6 S7 C8 103.08(16) . . ?
S7 C8 C9 112.1(2) . . ?
S7 C8 C15 102.6(2) . . ?
S7 C8 C21 108.5(2) . . ?
C9 C8 C15 108.7(3) . . ?
C9 C8 C21 111.9(3) . . ?
C15 C8 C21 112.7(3) . . ?
C8 C9 C10 118.4(3) . . ?
C8 C9 C14 123.6(3) . . ?
C10 C9 C14 118.0(3) . . ?
C9 C10 H10A 119.4 . . ?
C9 C10 C11 121.2(4) . . ?
H10A C10 C11 119.4 . . ?
C10 C11 H11A 119.9 . . ?
C10 C11 C12 120.1(4) . . ?
H11A C11 C12 119.9 . . ?
C11 C12 H12A 120.2 . . ?
C11 C12 C13 119.6(4) . . ?
H12A C12 C13 120.2 . . ?
C12 C13 H13A 119.9 . . ?
C12 C13 C14 120.3(4) . . ?
H13A C13 C14 119.9 . . ?
C9 C14 C13 120.8(4) . . ?
C9 C14 H14A 119.6 . . ?
C13 C14 H14A 119.6 . . ?
C8 C15 C16 124.0(3) . . ?
C8 C15 C20 118.1(3) . . ?
C16 C15 C20 118.0(3) . . ?
C15 C16 H16A 119.7 . . ?
C15 C16 C17 120.7(3) . . ?
H16A C16 C17 119.7 . . ?
C16 C17 H17A 119.8 . . ?
C16 C17 C18 120.5(4) . . ?
H17A C17 C18 119.8 . . ?
C17 C18 H18A 120.2 . . ?
C17 C18 C19 119.5(4) . . ?
H18A C18 C19 120.2 . . ?
C18 C19 H19A 120.1 . . ?
C18 C19 C20 119.7(4) . . ?
H19A C19 C20 120.1 . . ?
C15 C20 C19 121.6(3) . . ?
C15 C20 H20A 119.2 . . ?
C19 C20 H20A 119.2 . . ?
C8 C21 C22 122.8(3) . . ?
C8 C21 C26 119.7(3) . . ?
C22 C21 C26 117.5(3) . . ?
C21 C22 H22A 119.4 . . ?
C21 C22 C23 121.2(4) . . ?
H22A C22 C23 119.4 . . ?
C22 C23 H23A 119.8 . . ?
C22 C23 C24 120.5(4) . . ?
H23A C23 C24 119.8 . . ?
C23 C24 H24A 120.6 . . ?
C23 C24 C25 118.7(3) . . ?
H24A C24 C25 120.6 . . ?
C24 C25 H25A 119.6 . . ?
C24 C25 C26 120.8(4) . . ?
H25A C25 C26 119.6 . . ?
C21 C26 C25 121.3(4) . . ?
C21 C26 H26A 119.4 . . ?
C25 C26 H26A 119.4 . . ?

loop_
_geom_bond_atom_site_label_1
_geom_bond_atom_site_label_2
_geom_bond_distance
_geom_bond_site_symmetry_2
_geom_bond_publ_flag
Br1 C2 1.937(4) . ?
C2 H2A 0.9900 . ?
C2 H2B 0.9900 . ?
C2 C3 1.508(6) . ?
C3 O3 1.234(5) . ?
C3 N4 1.325(5) . ?
N4 H4A 0.8800 . ?
N4 C5 1.452(5) . ?
C5 H5A 0.9900 . ?
C5 H5B 0.9900 . ?
C5 C6 1.520(5) . ?
C6 H6A 0.9900 . ?
C6 H6B 0.9900 . ?
C6 S7 1.822(3) . ?
S7 C8 1.857(3) . ?
C8 C9 1.548(5) . ?
C8 C15 1.540(5) . ?
C8 C21 1.539(5) . ?
C9 C10 1.393(5) . ?
C9 C14 1.389(5) . ?
C10 H10A 0.9500 . ?
C10 C11 1.394(5) . ?
C11 H11A 0.9500 . ?
C11 C12 1.379(6) . ?
C12 H12A 0.9500 . ?
C12 C13 1.382(6) . ?
C13 H13A 0.9500 . ?
C13 C14 1.399(5) . ?
C14 H14A 0.9500 . ?
C15 C16 1.382(5) . ?
C15 C20 1.397(5) . ?
C16 H16A 0.9500 . ?
C16 C17 1.395(5) . ?
C17 H17A 0.9500 . ?
C17 C18 1.381(6) . ?
C18 H18A 0.9500 . ?
C18 C19 1.384(6) . ?
C19 H19A 0.9500 . ?
C19 C20 1.383(5) . ?
C20 H20A 0.9500 . ?
C21 C22 1.386(5) . ?
C21 C26 1.395(5) . ?
C22 H22A 0.9500 . ?
C22 C23 1.391(5) . ?
C23 H23A 0.9500 . ?
C23 C24 1.380(6) . ?
C24 H24A 0.9500 . ?
C24 C25 1.384(6) . ?
C25 H25A 0.9500 . ?
C25 C26 1.378(5) . ?
C26 H26A 0.9500 . ?

loop_
_geom_torsion_atom_site_label_1
_geom_torsion_atom_site_label_2
_geom_torsion_atom_site_label_3
_geom_torsion_atom_site_label_4
_geom_torsion
_geom_torsion_site_symmetry_1
_geom_torsion_site_symmetry_2
_geom_torsion_site_symmetry_3
_geom_torsion_site_symmetry_4
_geom_torsion_publ_flag
Br1 C2 C3 O3 -78.9(4) . . . . ?
Br1 C2 C3 N4 99.7(3) . . . . ?
C2 C3 N4 C5 -179.7(3) . . . . ?
O3 C3 N4 C5 -1.2(6) . . . . ?
C3 N4 C5 C6 98.6(4) . . . . ?
N4 C5 C6 S7 -69.9(3) . . . . ?
C5 C6 S7 C8 167.4(2) . . . . ?
C6 S7 C8 C9 -81.7(3) . . . . ?
C6 S7 C8 C15 161.9(2) . . . . ?
C6 S7 C8 C21 42.5(3) . . . . ?
S7 C8 C9 C10 -164.7(2) . . . . ?
S7 C8 C9 C14 14.7(4) . . . . ?
C15 C8 C9 C10 -52.1(4) . . . . ?
C15 C8 C9 C14 127.4(3) . . . . ?
C21 C8 C9 C10 73.0(4) . . . . ?
C21 C8 C9 C14 -107.5(4) . . . . ?
C8 C9 C10 C11 -178.6(3) . . . . ?
C14 C9 C10 C11 1.8(5) . . . . ?
C9 C10 C11 C12 -0.2(5) . . . . ?
C10 C11 C12 C13 -1.2(6) . . . . ?
C11 C12 C13 C14 0.9(6) . . . . ?
C8 C9 C14 C13 178.3(3) . . . . ?
C10 C9 C14 C13 -2.2(5) . . . . ?
C12 C13 C14 C9 0.9(6) . . . . ?
S7 C8 C15 C16 -122.8(3) . . . . ?
S7 C8 C15 C20 58.1(3) . . . . ?
C9 C8 C15 C16 118.4(4) . . . . ?
C9 C8 C15 C20 -60.8(4) . . . . ?
C21 C8 C15 C16 -6.2(5) . . . . ?
C21 C8 C15 C20 174.6(3) . . . . ?
C8 C15 C16 C17 179.9(3) . . . . ?
C20 C15 C16 C17 -0.9(5) . . . . ?
C15 C16 C17 C18 0.7(6) . . . . ?
C16 C17 C18 C19 -0.3(6) . . . . ?
C17 C18 C19 C20 0.2(6) . . . . ?
C18 C19 C20 C15 -0.5(6) . . . . ?
C8 C15 C20 C19 -179.9(3) . . . . ?
C16 C15 C20 C19 0.9(5) . . . . ?
S7 C8 C21 C22 -128.9(3) . . . . ?
S7 C8 C21 C26 50.9(4) . . . . ?
C9 C8 C21 C22 -4.7(5) . . . . ?
C9 C8 C21 C26 175.2(3) . . . . ?
C15 C8 C21 C22 118.2(4) . . . . ?
C15 C8 C21 C26 -61.9(4) . . . . ?
C8 C21 C22 C23 -178.8(3) . . . . ?
C26 C21 C22 C23 1.3(5) . . . . ?
C21 C22 C23 C24 -0.5(6) . . . . ?
C22 C23 C24 C25 -0.7(6) . . . . ?
C23 C24 C25 C26 1.0(6) . . . . ?
C24 C25 C26 C21 -0.1(6) . . . . ?
C8 C21 C26 C25 179.1(3) . . . . ?
C22 C21 C26 C25 -1.0(5) . . . . ?

loop_
_cod_related_entry_id
_cod_related_entry_database
_cod_related_entry_code
1 ChemSpider 9434258
